data_7057636
loop_
_publ_author_name
'Boughougal, Amina'
'Cherchali, Fatma Zohra'
'Messai, Amel'
'Attik, Nina'
'Decoret, Dominique'
'Hologne, Maggy'
'Sanglar, Corinne'
'Pilet, Guillaume'
'Tommasino, Jean Bernard'
'Luneau, Dominique'

_publ_section_title
;
 New model of metalloantibiotic: synthesis, structure and biological
 activity of a zinc(ii) mononuclear complex carrying two enrofloxacin and
 sulfadiazine antibiotics
;
_journal_issue 18
_journal_name_full 'New Journal of Chemistry'
_journal_page_first 15346
_journal_paper_doi 10.1039/C8NJ01774C
_journal_volume 42
_journal_year 2018
_chemical_absolute_configuration ad
_chemical_formula_moiety 'C20 H23 N9 O5 S2 Zn1'
_chemical_formula_sum 'C20 H23 N9 O5 S2 Zn'
_chemical_formula_weight 598.97
_space_group_IT_number 33
_space_group_name_Hall 'P 2c -2n'
_space_group_name_H-M_alt 'P n a 21'
_symmetry_cell_setting orthorhombic
_symmetry_space_group_name_Hall 'P 2c -2n'
_symmetry_space_group_name_H-M 'P n a 21'
_atom_sites_solution_hydrogens difmap
_atom_sites_solution_primary direct
_audit_update_record
;
2018-08-01 deposited with the CCDC.
2018-08-07 downloaded from the CCDC.
;
_cell_angle_alpha 90.0
_cell_angle_beta 90.0
_cell_angle_gamma 90.0
_cell_formula_units_Z 4
_cell_length_a 13.898(2)
_cell_length_b 12.655(3)
_cell_length_c 14.221(3)
_cell_measurement_reflns_used 3457
_cell_measurement_temperature 293
_cell_measurement_theta_max 29.4458
_cell_measurement_theta_min 3.5171
_cell_volume 2501.2(9)
_computing_cell_refinement 'CrysAlis, (Oxford Diffraction, 2002)'
_computing_data_collection 'Xcalibur, (Oxford Diffraction, 2002)'
_computing_data_reduction 'CrysAlis, (Oxford Diffraction, 2002)'
_computing_molecular_graphics 'CAMERON (Watkin et al., 1996)'
_computing_publication_material 'CRYSTALS (Betteridge et al., 2003)'
_computing_structure_refinement 'CRYSTALS (Betteridge et al., 2003)'
_computing_structure_solution 'SIR97 (Altomare et al., 1999)'
_diffrn_ambient_temperature 293
_diffrn_measured_fraction_theta_full 0.988
_diffrn_measured_fraction_theta_max 0.969
_diffrn_measurement_device Area
_diffrn_measurement_device_type 'Oxford Diffraction XCALIBUR'
_diffrn_measurement_method \w/2\q
_diffrn_radiation_monochromator graphite
_diffrn_radiation_type 'Mo K\a'
_diffrn_radiation_wavelength 0.71069
_diffrn_reflns_av_R_equivalents 0.029
_diffrn_reflns_limit_h_max 18
_diffrn_reflns_limit_h_min -19
_diffrn_reflns_limit_k_max 10
_diffrn_reflns_limit_k_min -15
_diffrn_reflns_limit_l_max 19
_diffrn_reflns_limit_l_min -13
_diffrn_reflns_number 7690
_diffrn_reflns_theta_full 25.082
_diffrn_reflns_theta_max 29.509
_diffrn_reflns_theta_min 3.538
_diffrn_standards_number 0
_exptl_absorpt_coefficient_mu 1.201
_exptl_absorpt_correction_T_max 0.88
_exptl_absorpt_correction_T_min 0.54
_exptl_absorpt_correction_type multi-scan
_exptl_absorpt_process_details 'CrysAlis, (Oxford Diffraction, 2002)'
_exptl_crystal_colour colourless
_exptl_crystal_density_diffrn 1.591
_exptl_crystal_density_method 'not measured'
_exptl_crystal_description prismatic
_exptl_crystal_F_000 1232
_exptl_crystal_size_max 0.119
_exptl_crystal_size_mid 0.112
_exptl_crystal_size_min 0.105
_refine_diff_density_max 0.32
_refine_diff_density_min -0.82
_refine_ls_abs_structure_details 'Flack (1983), 1413 Friedel-pairs'
_refine_ls_abs_structure_Flack 0.11(2)
_refine_ls_extinction_method None
_refine_ls_goodness_of_fit_ref 1.0607
_refine_ls_hydrogen_treatment constr
_refine_ls_matrix_type full
_refine_ls_number_parameters 335
_refine_ls_number_reflns 3458
_refine_ls_number_restraints 1
_refine_ls_R_factor_all 0.0701
_refine_ls_R_factor_gt 0.0469
_refine_ls_shift/su_max 0.0001906
_refine_ls_shift/su_mean 0.0000157
_refine_ls_structure_factor_coef F
_refine_ls_weighting_details
;
 Method, part 1, Chebychev polynomial, (Watkin, 1994, Prince, 1982) 
 [weight] = 1.0/[A~0~*T~0~(x)+A~1~*T~1~(x) ... +A~n-1~]*T~n-1~(x)] 
 where A~i~ are the Chebychev coefficients listed below and x= Fcalc/Fmax 
 Method = Robust Weighting (Prince, 1982) 
 W = [weight] * [1-(deltaF/6*sigmaF)^2^]^2^ 
 A~i~ are: 
 17.7 -4.93 14.9 
;
_refine_ls_weighting_scheme calc
_refine_ls_wR_factor_all 0.0860
_refine_ls_wR_factor_gt 0.0611
_refine_ls_wR_factor_ref 0.0660
_reflns_limit_h_max 19
_reflns_limit_h_min 0
_reflns_limit_k_max 15
_reflns_limit_k_min 0
_reflns_limit_l_max 19
_reflns_limit_l_min -13
_reflns_number_gt 2998
_reflns_number_total 4563
_reflns_threshold_expression I>2.0\s(I)
_oxford_diffrn_Wilson_B_factor 0.00
_oxford_diffrn_Wilson_scale 0.00
_oxford_refine_ls_r_factor_ref 0.0508
_oxford_refine_ls_scale 3.571(9)
_oxford_reflns_number_all 4556
_oxford_reflns_threshold_expression_ref I>1.0\s(I)
_cod_data_source_file c8nj01774c2.cif
_cod_data_source_block 1
_cod_depositor_comments
;
The following automatic conversions were performed:

'_symmetry_cell_setting' value 'Orthorhombic' changed to
'orthorhombic' according to
/home/data/users/saulius/crontab/automatic-downloads/rss-feeds/RSC/lib/dictionaries/cif_core.dic
dictionary named 'cif_core.dic' version 2.4.2 from 2011-04-26.

'_atom_sites_solution_primary' value 'Direct' changed to 'direct'
according to
/home/data/users/saulius/crontab/automatic-downloads/rss-feeds/RSC/lib/dictionaries/cif_core.dic
dictionary named 'cif_core.dic' version 2.4.2 from 2011-04-26.

Automatic conversion script
Id: cif_fix_values 4973 2017-02-22 13:04:09Z antanas 

 Adding full bibliography for 7057636--7057637.cif.
;
_cod_original_cell_volume 2501.0(9)
_cod_original_sg_symbol_H-M 'P n a 21 '
_cod_original_formula_sum 'C20 H23 N9 O5 S2 Zn1'
_cod_database_code 7057636

loop_
_symmetry_equiv_pos_as_xyz
x,y,z
-x+1/2,y+1/2,z+1/2
x+1/2,-y+1/2,z
-x,-y,z+1/2

loop_
_atom_site_label
_atom_site_type_symbol
_atom_site_fract_x
_atom_site_fract_y
_atom_site_fract_z
_atom_site_U_iso_or_equiv
_atom_site_occupancy
_atom_site_adp_type
_atom_site_refinement_flags_posn
Zn1 Zn 0.74222(4) 0.07753(5) 0.66509(10) 0.0548 1.0000 Uani .
N1 N 0.7512(3) -0.0999(4) 0.6036(4) 0.0495 1.0000 Uani .
C2 C 0.7552(4) -0.1697(6) 0.5337(5) 0.0617 1.0000 Uani .
C3 C 0.7430(4) -0.2746(6) 0.5484(5) 0.0627 1.0000 Uani .
C4 C 0.7261(4) -0.3068(5) 0.6391(4) 0.0562 1.0000 Uani .
N5 N 0.7199(3) -0.2409(4) 0.7118(3) 0.0493 1.0000 Uani .
C6 C 0.7345(3) -0.1388(4) 0.6917(4) 0.0409 1.0000 Uani .
N7 N 0.7350(3) -0.0604(4) 0.7571(4) 0.0470 1.0000 Uani .
S8 S 0.69997(9) -0.07410(10) 0.86335(12) 0.0468 1.0000 Uani .
O9 O 0.7257(3) 0.0239(3) 0.9092(3) 0.0584 1.0000 Uani .
O10 O 0.7335(3) -0.1700(3) 0.9079(3) 0.0573 1.0000 Uani .
C11 C 0.5733(3) -0.0784(4) 0.8597(4) 0.0441 1.0000 Uani .
C12 C 0.5250(4) -0.1743(4) 0.8650(4) 0.0484 1.0000 Uani .
C13 C 0.4258(4) -0.1758(4) 0.8621(4) 0.0515 1.0000 Uani .
C14 C 0.3735(4) -0.0820(4) 0.8541(4) 0.0441 1.0000 Uani .
N15 N 0.2736(3) -0.0856(4) 0.8555(4) 0.0577 1.0000 Uani .
C16 C 0.4220(4) 0.0133(4) 0.8501(4) 0.0476 1.0000 Uani .
C17 C 0.5219(4) 0.0150(4) 0.8525(4) 0.0459 1.0000 Uani .
N21 N 0.5971(3) 0.0832(3) 0.6294(3) 0.0438 1.0000 Uani .
C22 C 0.5386(4) 0.0063(4) 0.6004(4) 0.0521 1.0000 Uani .
C23 C 0.4406(4) 0.0221(4) 0.5930(4) 0.0544 1.0000 Uani .
C24 C 0.4069(4) 0.1200(5) 0.6150(4) 0.0535 1.0000 Uani .
N25 N 0.4633(3) 0.2015(3) 0.6417(3) 0.0508 1.0000 Uani .
C26 C 0.5579(3) 0.1783(4) 0.6501(4) 0.0443 1.0000 Uani .
N27 N 0.6251(3) 0.2508(4) 0.6784(4) 0.0557 1.0000 Uani .
S28 S 0.59881(10) 0.34852(10) 0.74059(12) 0.0527 1.0000 Uani .
O29 O 0.5233(3) 0.3288(3) 0.8088(3) 0.0645 1.0000 Uani .
O30 O 0.6901(3) 0.3837(4) 0.7812(4) 0.0715 1.0000 Uani .
C31 C 0.5576(4) 0.4525(4) 0.6686(4) 0.0483 1.0000 Uani .
C32 C 0.5783(4) 0.4556(5) 0.5734(4) 0.0539 1.0000 Uani .
C33 C 0.5521(4) 0.5429(5) 0.5201(4) 0.0558 1.0000 Uani .
C34 C 0.5061(4) 0.6295(4) 0.5620(4) 0.0520 1.0000 Uani .
N35 N 0.4844(4) 0.7201(4) 0.5114(5) 0.0699 1.0000 Uani .
C36 C 0.4843(4) 0.6244(4) 0.6571(5) 0.0574 1.0000 Uani .
C37 C 0.5094(4) 0.5376(5) 0.7097(4) 0.0559 1.0000 Uani .
N41 N 0.8089(4) 0.1687(4) 0.7647(4) 0.0620 1.0000 Uani .
O42 O 0.8210(4) 0.1230(5) 0.5516(4) 0.0976 1.0000 Uani .
H21 H 0.7667 -0.1445 0.4727 0.0732 1.0000 Uiso R
H31 H 0.7462 -0.3232 0.4991 0.0741 1.0000 Uiso R
H41 H 0.7175 -0.3782 0.6502 0.0670 1.0000 Uiso R
H121 H 0.5598 -0.2372 0.8706 0.0568 1.0000 Uiso R
H131 H 0.3933 -0.2399 0.8664 0.0610 1.0000 Uiso R
H161 H 0.3878 0.0767 0.8455 0.0564 1.0000 Uiso R
H171 H 0.5550 0.0788 0.8495 0.0556 1.0000 Uiso R
H221 H 0.5642 -0.0604 0.5853 0.0621 1.0000 Uiso R
H231 H 0.3994 -0.0324 0.5744 0.0650 1.0000 Uiso R
H241 H 0.3409 0.1333 0.6105 0.0646 1.0000 Uiso R
H321 H 0.6102 0.3986 0.5443 0.0641 1.0000 Uiso R
H331 H 0.5654 0.5445 0.4553 0.0672 1.0000 Uiso R
H361 H 0.4529 0.6811 0.6864 0.0680 1.0000 Uiso R
H371 H 0.4935 0.5348 0.7734 0.0660 1.0000 Uiso R
H152 H 0.2448 -0.1403 0.8327 0.0681 1.0000 Uiso R
H151 H 0.2421 -0.0322 0.8335 0.0683 1.0000 Uiso R
H421 H 0.8627 0.1693 0.5527 0.1460 1.0000 Uiso R
H412 H 0.8720 0.1686 0.7548 0.0950 1.0000 Uiso R
H351 H 0.4807 0.7171 0.4518 0.0833 1.0000 Uiso R
H411 H 0.7872 0.2343 0.7604 0.0954 1.0000 Uiso R
H413 H 0.7967 0.1432 0.8221 0.0951 1.0000 Uiso R
H352 H 0.5454 0.7567 0.5170 0.0829 1.0000 Uiso R
H422 H 0.8071 0.0903 0.4917 0.1171 1.0000 Uiso R

loop_
_atom_site_aniso_label
_atom_site_aniso_U_11
_atom_site_aniso_U_22
_atom_site_aniso_U_33
_atom_site_aniso_U_23
_atom_site_aniso_U_13
_atom_site_aniso_U_12
Zn1 0.0445(3) 0.0499(3) 0.0701(4) 0.0092(4) -0.0055(3) -0.0054(2)
N1 0.048(2) 0.049(2) 0.051(3) 0.003(2) 0.0041(19) 0.0053(17)
C2 0.060(3) 0.079(4) 0.046(3) -0.001(3) 0.006(3) 0.012(3)
C3 0.068(4) 0.070(4) 0.050(3) -0.016(3) -0.002(3) 0.001(3)
C4 0.064(3) 0.045(3) 0.060(4) -0.012(2) 0.000(3) -0.002(2)
N5 0.058(2) 0.038(2) 0.053(3) -0.0120(19) -0.002(2) 0.0011(19)
C6 0.0351(18) 0.038(2) 0.050(3) -0.0059(19) -0.0020(19) -0.0011(17)
N7 0.055(2) 0.043(2) 0.044(3) -0.0062(19) 0.0010(19) -0.0015(17)
S8 0.0446(6) 0.0438(6) 0.0519(7) -0.0117(6) -0.0037(6) -0.0002(5)
O9 0.056(2) 0.057(2) 0.062(2) -0.026(2) -0.0039(19) -0.0103(18)
O10 0.055(2) 0.059(2) 0.058(2) -0.002(2) -0.0129(19) 0.0127(18)
C11 0.041(2) 0.039(2) 0.052(3) -0.004(2) -0.003(2) -0.0047(19)
C12 0.047(3) 0.036(2) 0.062(3) 0.000(2) 0.000(2) 0.0031(19)
C13 0.052(3) 0.037(2) 0.065(3) -0.002(2) -0.003(3) -0.001(2)
C14 0.043(2) 0.044(2) 0.045(3) -0.004(2) -0.001(2) 0.0058(19)
N15 0.046(2) 0.054(3) 0.073(3) -0.007(2) -0.001(2) 0.0036(19)
C16 0.051(3) 0.044(3) 0.048(3) 0.004(2) 0.003(2) 0.006(2)
C17 0.050(3) 0.039(2) 0.049(3) -0.005(2) -0.002(2) 0.004(2)
N21 0.048(2) 0.0346(19) 0.048(2) -0.0037(17) -0.0027(18) 0.0046(16)
C22 0.056(3) 0.040(2) 0.060(3) -0.007(2) -0.006(3) 0.005(2)
C23 0.054(3) 0.050(3) 0.060(3) -0.008(3) -0.011(3) -0.007(2)
C24 0.048(3) 0.054(3) 0.058(3) -0.005(3) -0.008(2) -0.001(2)
N25 0.0407(19) 0.047(2) 0.065(3) -0.004(2) -0.008(2) 0.0059(17)
C26 0.043(2) 0.042(2) 0.047(3) 0.003(2) -0.001(2) 0.0006(18)
N27 0.0446(19) 0.054(2) 0.069(3) -0.009(2) -0.007(2) -0.0024(18)
S28 0.0501(6) 0.0473(6) 0.0607(8) -0.0062(6) -0.0087(6) -0.0023(5)
O29 0.072(3) 0.063(3) 0.058(3) 0.002(2) 0.001(2) 0.006(2)
O30 0.060(2) 0.062(2) 0.092(3) -0.017(2) -0.028(2) -0.009(2)
C31 0.047(2) 0.042(2) 0.055(3) -0.008(3) -0.001(3) 0.0012(18)
C32 0.056(3) 0.052(3) 0.053(3) -0.013(3) 0.009(3) -0.001(2)
C33 0.058(3) 0.060(3) 0.050(3) -0.004(3) 0.006(3) -0.004(3)
C34 0.047(3) 0.052(3) 0.057(3) -0.003(3) 0.006(2) 0.000(2)
N35 0.076(3) 0.063(3) 0.071(3) 0.013(3) -0.001(3) -0.001(3)
C36 0.055(3) 0.050(3) 0.067(4) -0.004(3) 0.006(3) 0.004(2)
C37 0.058(3) 0.061(3) 0.049(3) -0.008(3) 0.003(3) -0.001(3)
N41 0.051(2) 0.070(3) 0.065(3) 0.011(2) -0.002(2) -0.004(2)
O42 0.082(3) 0.106(4) 0.105(4) -0.024(3) 0.016(3) -0.039(3)

loop_
_atom_type_symbol
_atom_type_scat_dispersion_real
_atom_type_scat_dispersion_imag
_atom_type_scat_Cromer_Mann_a1
_atom_type_scat_Cromer_Mann_b1
_atom_type_scat_Cromer_Mann_a2
_atom_type_scat_Cromer_Mann_b2
_atom_type_scat_Cromer_Mann_a3
_atom_type_scat_Cromer_Mann_b3
_atom_type_scat_Cromer_Mann_a4
_atom_type_scat_Cromer_Mann_b4
_atom_type_scat_Cromer_Mann_c
_atom_type_scat_source
C 0.0033 0.0016 2.3100 20.8439 1.0200 10.2075 1.5886 0.5687 0.8650 51.6512 0.2156 'International Tables Vol C 4.2.6.8 and 6.1.1.4'
H 0.0000 0.0000 0.4930 10.5109 0.3229 26.1257 0.1402 3.1424 0.0408 57.7998 0.0030 'International Tables Vol C 4.2.6.8 and 6.1.1.4'
N 0.0061 0.0033 12.2126 0.0057 3.1322 9.8933 2.0125 28.9975 1.1663 0.5826 -11.5290 'International Tables Vol C 4.2.6.8 and 6.1.1.4'
O 0.0106 0.0060 3.0485 13.2771 2.2868 5.7011 1.5463 0.3239 0.8670 32.9089 0.2508 'International Tables Vol C 4.2.6.8 and 6.1.1.4'
S 0.1246 0.1234 6.9053 1.4679 5.2034 22.2151 1.4379 0.2536 1.5863 56.1720 0.8669 'International Tables Vol C 4.2.6.8 and 6.1.1.4'
Zn 0.2839 1.4301 14.0743 3.2655 7.0318 0.2333 5.1652 10.3163 2.4100 58.7097 1.3041 'International Tables Vol C 4.2.6.8 and 6.1.1.4'

loop_
_geom_angle_atom_site_label_1
_geom_angle_atom_site_label_2
_geom_angle_atom_site_label_3
_geom_angle
_geom_angle_publ_flag
N1 Zn1 N7 58.4(2) yes
N1 Zn1 N21 89.66(15) yes
N7 Zn1 N21 97.42(17) yes
N1 Zn1 N27 143.25(15) yes
N7 Zn1 N27 124.85(17) yes
N21 Zn1 N27 54.04(14) yes
N1 Zn1 N41 138.7(2) yes
N7 Zn1 N41 93.2(2) yes
N21 Zn1 N41 125.98(19) yes
N27 Zn1 N41 76.70(18) yes
N1 Zn1 O42 87.0(2) yes
N7 Zn1 O42 136.6(2) yes
N21 Zn1 O42 108.6(2) yes
N27 Zn1 O42 98.5(2) yes
N41 Zn1 O42 98.4(2) yes
Zn1 N1 C2 153.0(5) yes
Zn1 N1 C6 89.7(3) yes
C2 N1 C6 116.8(5) yes
N1 C2 C3 122.1(6) yes
N1 C2 H21 118.1 no
C3 C2 H21 119.8 no
C2 C3 C4 117.2(6) yes
C2 C3 H31 121.5 no
C4 C3 H31 121.2 no
C3 C4 N5 123.7(6) yes
C3 C4 H41 118.3 no
N5 C4 H41 118.1 no
C4 N5 C6 115.4(5) yes
N1 C6 N5 124.7(5) yes
N1 C6 N7 111.3(5) yes
N5 C6 N7 124.0(5) yes
Zn1 N7 C6 100.0(4) yes
Zn1 N7 S8 131.9(3) yes
C6 N7 S8 124.5(4) yes
N7 S8 O9 105.0(3) yes
N7 S8 O10 114.0(3) yes
O9 S8 O10 116.3(3) yes
N7 S8 C11 106.2(3) yes
O9 S8 C11 106.7(2) yes
O10 S8 C11 108.0(2) yes
S8 C11 C12 120.6(4) yes
S8 C11 C17 119.4(4) yes
C12 C11 C17 120.0(5) yes
C11 C12 C13 119.6(4) yes
C11 C12 H121 119.9 no
C13 C12 H121 120.5 no
C12 C13 C14 120.7(5) yes
C12 C13 H131 119.7 no
C14 C13 H131 119.6 no
C13 C14 N15 119.4(5) yes
C13 C14 C16 119.4(5) yes
N15 C14 C16 121.0(5) yes
C14 N15 H152 119.0 no
C14 N15 H151 118.4 no
H152 N15 H151 104.9 no
C14 C16 C17 120.0(5) yes
C14 C16 H161 120.3 no
C17 C16 H161 119.8 no
C16 C17 C11 120.3(5) yes
C16 C17 H171 120.5 no
C11 C17 H171 119.2 no
Zn1 N21 C22 129.8(3) yes
Zn1 N21 C26 111.6(3) yes
C22 N21 C26 118.1(4) yes
N21 C22 C23 121.3(5) yes
N21 C22 H221 119.7 no
C23 C22 H221 119.1 no
C22 C23 C24 117.0(5) yes
C22 C23 H231 121.3 no
C24 C23 H231 121.7 no
C23 C24 N25 124.0(5) yes
C23 C24 H241 119.1 no
N25 C24 H241 116.9 no
C24 N25 C26 115.1(4) yes
N21 C26 N25 124.4(4) yes
N21 C26 N27 112.7(4) yes
N25 C26 N27 123.0(4) yes
C26 N27 Zn1 81.3(3) yes
C26 N27 S28 122.4(4) yes
Zn1 N27 S28 144.2(3) yes
N27 S28 O29 114.3(3) yes
N27 S28 O30 105.1(3) yes
O29 S28 O30 114.6(3) yes
N27 S28 C31 109.7(3) yes
O29 S28 C31 106.4(3) yes
O30 S28 C31 106.5(3) yes
S28 C31 C32 121.5(4) yes
S28 C31 C37 119.2(5) yes
C32 C31 C37 119.1(6) yes
C31 C32 C33 120.1(5) yes
C31 C32 H321 120.3 no
C33 C32 H321 119.6 no
C32 C33 C34 120.6(6) yes
C32 C33 H331 120.0 no
C34 C33 H331 119.4 no
C33 C34 N35 121.6(6) yes
C33 C34 C36 118.6(6) yes
N35 C34 C36 119.7(5) yes
C34 N35 H351 119.6 no
C34 N35 H352 99.3 no
H351 N35 H352 98.9 no
C34 C36 C37 120.7(5) yes
C34 C36 H361 120.0 no
C37 C36 H361 119.3 no
C31 C37 C36 120.8(6) yes
C31 C37 H371 119.4 no
C36 C37 H371 119.8 no
Zn1 N41 H412 109.6 no
Zn1 N41 H411 109.0 no
H412 N41 H411 109.1 no
Zn1 N41 H413 110.0 no
H412 N41 H413 109.4 no
H411 N41 H413 109.8 no
Zn1 O42 H421 124.3 no
Zn1 O42 H422 118.1 no
H421 O42 H422 117.6 no

loop_
_geom_bond_atom_site_label_1
_geom_bond_atom_site_label_2
_geom_bond_distance
_geom_bond_publ_flag
Zn1 N1 2.413(5) yes
Zn1 N7 2.185(5) yes
Zn1 N21 2.081(4) yes
Zn1 N27 2.738(5) yes
Zn1 N41 2.049(5) yes
Zn1 O42 2.034(6) yes
N1 C2 1.331(9) yes
N1 C6 1.367(8) yes
C2 C3 1.354(10) yes
C2 H21 0.939 no
C3 C4 1.372(10) yes
C3 H31 0.934 no
C4 N5 1.331(7) yes
C4 H41 0.925 no
N5 C6 1.338(7) yes
C6 N7 1.360(7) yes
N7 S8 1.596(6) yes
S8 O9 1.446(4) yes
S8 O10 1.447(4) yes
S8 C11 1.762(5) yes
C11 C12 1.389(7) yes
C11 C17 1.385(7) yes
C12 C13 1.379(8) yes
C12 H121 0.935 no
C13 C14 1.396(7) yes
C13 H131 0.931 no
C14 N15 1.390(7) yes
C14 C16 1.382(7) yes
N15 H152 0.862 no
N15 H151 0.864 no
C16 C17 1.389(7) yes
C16 H161 0.936 no
C17 H171 0.931 no
N21 C22 1.334(7) yes
N21 C26 1.354(6) yes
C22 C23 1.380(8) yes
C22 H221 0.940 no
C23 C24 1.362(8) yes
C23 H231 0.935 no
C24 N25 1.350(7) yes
C24 H241 0.934 no
N25 C26 1.352(6) yes
C26 N27 1.369(7) yes
N27 S28 1.563(5) yes
S28 O29 1.450(5) yes
S28 O30 1.464(4) yes
S28 C31 1.762(6) yes
C31 C32 1.385(9) yes
C31 C37 1.396(8) yes
C32 C33 1.389(9) yes
C32 H321 0.942 no
C33 C34 1.402(8) yes
C33 H331 0.939 no
C34 N35 1.387(8) yes
C34 C36 1.387(10) yes
N35 H351 0.851 no
N35 H352 0.969 no
C36 C37 1.375(9) yes
C36 H361 0.937 no
C37 H371 0.934 no
N41 H412 0.889 no
N41 H411 0.885 no
N41 H413 0.893 no
O42 H421 0.824 no
O42 H422 0.966 no

loop_
_geom_hbond_atom_site_label_D
_geom_hbond_atom_site_label_H
_geom_hbond_atom_site_label_A
_geom_hbond_site_symmetry_A
_geom_hbond_angle_DHA
_geom_hbond_distance_DH
_geom_hbond_distance_HA
_geom_hbond_distance_DA
_geom_hbond_publ_flag
C3 H31 O9 2_644 163.3 0.934 2.352 3.257(8) yes
C13 H131 O10 3_445 145.37 0.931 2.565 3.372(8) yes
N15 H152 N5 3_445 150.64 0.862 2.311 3.091(8) yes
N15 H151 O30 3_455 168.85 0.864 2.147 2.999(8) yes
O42 H421 N25 3_555 150.44 0.824 2.496 3.238(8) yes
N41 H412 O29 3_555 150.73 0.889 2.239 3.045(8) yes
N35 H351 O29 4_664 166.49 0.851 2.116 2.950(8) yes
N41 H411 O30 . 161.0 0.885 2.342 3.191(8) yes
N41 H413 O9 . 148.0 0.893 2.188 2.986(8) yes
O42 H422 N15 4_654 150.8 0.966 2.239 3.119(8) yes
